data_2218879
loop_
_publ_author_name
'Yan, Lin'
'Liu, Feng-Wu'
'Liu, Hong-Min'

_publ_section_title
;1-(2,3-Di-<i>O</i>-acetyl-4-chloro-4-deoxy-6-<i>O</i>-tosyl-\b-<small>D</small>-galactopyranosyl)propan-2-one
 methanol 0.25-solvate
;
_journal_coeditor_code BH2169
_journal_issue 8
_journal_name_full 'Acta Crystallographica Section E'
_journal_page_first o1558
_journal_paper_doi 10.1107/S1600536808022253
_journal_volume 64
_journal_year 2008
_chemical_formula_iupac 'C20 H25 Cl O9 S, 0.25C H4 O'
_chemical_formula_moiety 'C20 H25 Cl O9 S, 0.25(C H4 O)'
_chemical_formula_sum 'C20.25 H26 Cl O9.25 S'
_chemical_formula_weight 484.92
_chemical_name_systematic
;
1-(2,3-Di-<i>O</i>-acetyl-4-chloro-4-deoxy-6-<i>O</i>-tosyl-\b-D-
galactopyranosyl)propan-2-one methanol 0.25-solvate
;
_space_group_IT_number 19
_symmetry_cell_setting orthorhombic
_symmetry_space_group_name_Hall 'P 2ac 2ab'
_symmetry_space_group_name_H-M 'P 21 21 21'
_atom_sites_solution_hydrogens geom
_atom_sites_solution_primary direct
_atom_sites_solution_secondary difmap
_audit_creation_method SHELXL97
_cell_angle_alpha 90.00
_cell_angle_beta 90.00
_cell_angle_gamma 90.00
_cell_formula_units_Z 4
_cell_length_a 7.3300(15)
_cell_length_b 14.608(3)
_cell_length_c 22.329(5)
_cell_measurement_reflns_used 399
_cell_measurement_temperature 291(2)
_cell_measurement_theta_max 25.1
_cell_measurement_theta_min 2
_cell_volume 2390.9(9)
_computing_cell_refinement 'SAINT-Plus (Bruker, 2001)'
_computing_data_collection 'SMART (Bruker, 2001)'
_computing_data_reduction 'SAINT-Plus (Bruker, 2001)'
_computing_molecular_graphics 'SHELXL97 (Sheldrick, 2008)'
_computing_publication_material 'SHELXL97 (Sheldrick, 2008)'
_computing_structure_refinement 'SHELXL97 (Sheldrick, 2008)'
_computing_structure_solution 'SHELXS97 (Sheldrick, 2008)'
_diffrn_ambient_temperature 291(2)
_diffrn_measured_fraction_theta_full 0.980
_diffrn_measured_fraction_theta_max 0.980
_diffrn_measurement_device_type 'Bruker SMART APEX CCD area-detector'
_diffrn_measurement_method '0.3\% wide \w'
_diffrn_radiation_monochromator graphite
_diffrn_radiation_source 'fine-focus sealed tube'
_diffrn_radiation_type MoK\a
_diffrn_radiation_wavelength 0.71073
_diffrn_reflns_av_R_equivalents 0.0519
_diffrn_reflns_av_sigmaI/netI 0.0699
_diffrn_reflns_limit_h_max 8
_diffrn_reflns_limit_h_min -8
_diffrn_reflns_limit_k_max 17
_diffrn_reflns_limit_k_min -17
_diffrn_reflns_limit_l_max 26
_diffrn_reflns_limit_l_min -26
_diffrn_reflns_number 7242
_diffrn_reflns_theta_full 25.25
_diffrn_reflns_theta_max 25.25
_diffrn_reflns_theta_min 1.67
_diffrn_standards_decay_% 0
_diffrn_standards_interval_count 0
_diffrn_standards_interval_time 0
_diffrn_standards_number 0
_exptl_absorpt_coefficient_mu 0.294
_exptl_absorpt_correction_T_max 0.9544
_exptl_absorpt_correction_T_min 0.9435
_exptl_absorpt_correction_type multi-scan
_exptl_absorpt_process_details '(SADABS; Bruker, 2001)'
_exptl_crystal_colour Colourless
_exptl_crystal_density_diffrn 1.347
_exptl_crystal_density_method 'not measured'
_exptl_crystal_description prism
_exptl_crystal_F_000 1018
_exptl_crystal_size_max 0.20
_exptl_crystal_size_mid 0.17
_exptl_crystal_size_min 0.16
_refine_diff_density_max 0.190
_refine_diff_density_min -0.294
_refine_ls_abs_structure_details 'Flack (1983), 1683 Friedel pairs'
_refine_ls_abs_structure_Flack 0.42(11)
_refine_ls_extinction_method none
_refine_ls_goodness_of_fit_ref 1.002
_refine_ls_hydrogen_treatment constr
_refine_ls_matrix_type full
_refine_ls_number_parameters 304
_refine_ls_number_reflns 4129
_refine_ls_number_restraints 2
_refine_ls_restrained_S_all 1.001
_refine_ls_R_factor_all 0.0823
_refine_ls_R_factor_gt 0.0615
_refine_ls_shift/su_max 0.000
_refine_ls_shift/su_mean 0.000
_refine_ls_structure_factor_coef Fsqd
_refine_ls_weighting_details 'calc w=1/[\s^2^(Fo^2^)+(0.0873P)^2^+0.6536P] where P=(Fo^2^+2Fc^2^)/3'
_refine_ls_weighting_scheme calc
_refine_ls_wR_factor_gt 0.1412
_refine_ls_wR_factor_ref 0.1538
_reflns_number_gt 3274
_reflns_number_total 4129
_reflns_threshold_expression I>2\s(I)
_cod_data_source_file bh2169.cif
_cod_data_source_block I
_cod_original_cell_volume 2390.9(8)
_cod_database_code 2218879
_cod_database_fobs_code 2218879

loop_
_symmetry_equiv_pos_as_xyz
'x, y, z'
'-x+1/2, -y, z+1/2'
'-x, y+1/2, -z+1/2'
'x+1/2, -y+1/2, -z'

loop_
_atom_site_type_symbol
_atom_site_label
_atom_site_fract_x
_atom_site_fract_y
_atom_site_fract_z
_atom_site_U_iso_or_equiv
_atom_site_adp_type
_atom_site_calc_flag
_atom_site_refinement_flags
_atom_site_occupancy
_atom_site_disorder_assembly
_atom_site_disorder_group
S S1 0.32977(15) 0.92085(8) 0.03975(5) 0.0411(3) Uani d . 1 . .
Cl Cl1 0.65974(18) 1.05079(11) 0.24709(5) 0.0662(4) Uani d . 1 . .
O O1 0.7356(4) 1.1010(2) 0.11261(14) 0.0425(7) Uani d . 1 . .
O O2 0.8839(8) 1.1761(3) -0.01365(18) 0.0918(16) Uani d . 1 . .
O O3 1.1793(4) 1.1764(2) 0.16930(14) 0.0481(8) Uani d . 1 A .
O O4 1.113(5) 1.3083(19) 0.2077(18) 0.054(11) Uani d P 0.21(5) A 1
O O4' 1.132(2) 1.2846(17) 0.2385(15) 0.137(9) Uani d PD 0.79(5) A 2
O O5 1.0691(4) 1.0491(2) 0.25895(13) 0.0512(8) Uani d . 1 . .
O O6 1.2341(6) 0.9227(3) 0.2414(2) 0.0779(12) Uani d . 1 . .
O O7 0.5241(4) 0.9533(2) 0.06115(13) 0.0453(8) Uani d . 1 . .
O O8 0.3338(5) 0.9324(2) -0.02346(13) 0.0599(9) Uani d . 1 . .
O O9 0.1958(4) 0.9671(2) 0.07483(15) 0.0507(8) Uani d . 1 . .
O O10 1.184(7) 1.295(3) 0.3532(19) 0.205(15) Uiso d P 0.25 . .
H H10 1.1133 1.2916 0.3250 0.308 Uiso calc PR 0.25 . .
C C1 0.9128(6) 1.1430(3) 0.1106(2) 0.0389(10) Uani d . 1 . .
H H1A 0.9924 1.1071 0.0843 0.047 Uiso calc R 1 . .
C C2 0.9930(6) 1.1440(3) 0.17380(19) 0.0384(10) Uani d . 1 . .
H H2A 0.9211 1.1834 0.2003 0.046 Uiso calc R 1 . .
C C3 1.0018(6) 1.0463(3) 0.19808(18) 0.0400(10) Uani d . 1 . .
H H3A 1.0880 1.0112 0.1736 0.048 Uiso calc R 1 . .
C C4 0.8168(7) 1.0005(3) 0.19472(19) 0.0425(10) Uani d . 1 . .
H H4A 0.8316 0.9356 0.2047 0.051 Uiso calc R 1 . .
C C5 0.7433(7) 1.0076(3) 0.1312(2) 0.0423(11) Uani d . 1 . .
H H5A 0.8257 0.9745 0.1043 0.051 Uiso calc R 1 . .
C C6 0.5551(7) 0.9680(4) 0.1250(2) 0.0528(13) Uani d . 1 . .
H H6A 0.5464 0.9105 0.1466 0.063 Uiso calc R 1 . .
H H6B 0.4649 1.0100 0.1410 0.063 Uiso calc R 1 . .
C C7 0.8895(7) 1.2381(3) 0.0847(2) 0.0525(12) Uani d . 1 . .
H H7A 0.9911 1.2757 0.0979 0.063 Uiso calc R 1 . .
H H7B 0.7790 1.2647 0.1012 0.063 Uiso calc R 1 . .
C C8 0.8787(7) 1.2427(4) 0.0170(2) 0.0544(13) Uani d . 1 . .
C C9 0.8655(10) 1.3370(4) -0.0087(3) 0.0760(18) Uani d . 1 . .
H H9A 0.8524 1.3331 -0.0514 0.114 Uiso calc R 1 . .
H H9B 0.9742 1.3706 0.0008 0.114 Uiso calc R 1 . .
H H9C 0.7615 1.3677 0.0080 0.114 Uiso calc R 1 . .
C C10 1.2286(8) 1.2513(4) 0.1997(4) 0.0768(19) Uani d . 1 . .
C C11 1.4220(9) 1.2763(5) 0.1873(4) 0.101(3) Uani d . 1 A .
H H11A 1.4464 1.3363 0.2029 0.152 Uiso calc R 1 . .
H H11B 1.4430 1.2759 0.1449 0.152 Uiso calc R 1 . .
H H11C 1.5014 1.2327 0.2063 0.152 Uiso calc R 1 . .
C C12 1.1872(7) 0.9807(4) 0.2751(2) 0.0527(12) Uani d . 1 . .
C C13 1.2456(10) 0.9929(6) 0.3384(3) 0.093(2) Uani d . 1 . .
H H13A 1.3539 0.9577 0.3457 0.139 Uiso calc R 1 . .
H H13B 1.1502 0.9726 0.3647 0.139 Uiso calc R 1 . .
H H13C 1.2705 1.0565 0.3458 0.139 Uiso calc RD 1 . .
C C14 0.3198(6) 0.8038(3) 0.05653(18) 0.0417(10) Uani d . 1 . .
C C15 0.2354(7) 0.7735(3) 0.1088(2) 0.0492(12) Uani d . 1 . .
H H15A 0.1912 0.8151 0.1368 0.059 Uiso calc R 1 . .
C C16 0.2191(8) 0.6808(3) 0.1182(2) 0.0557(13) Uani d . 1 . .
H H16A 0.1628 0.6605 0.1531 0.067 Uiso calc R 1 . .
C C17 0.2823(7) 0.6174(3) 0.0783(2) 0.0524(13) Uani d . 1 . .
C C18 0.3687(7) 0.6498(4) 0.0270(3) 0.0593(14) Uani d . 1 . .
H H18A 0.4158 0.6077 -0.0002 0.071 Uiso calc R 1 . .
C C19 0.3868(7) 0.7414(4) 0.0151(2) 0.0547(13) Uani d . 1 . .
H H19A 0.4429 0.7613 -0.0199 0.066 Uiso calc R 1 . .
C C20 0.2580(10) 0.5161(4) 0.0872(3) 0.0769(18) Uani d . 1 . .
H H20A 0.2353 0.5037 0.1288 0.115 Uiso calc R 1 . .
H H20B 0.3666 0.4847 0.0748 0.115 Uiso calc R 1 . .
H H20D 0.1565 0.4952 0.0637 0.115 Uiso calc R 1 . .
C C21 1.292(6) 1.229(3) 0.3514(17) 0.135(14) Uiso d PD 0.25 . .
H H21A 1.2769 1.1924 0.3866 0.202 Uiso calc PR 0.25 . .
H H21B 1.4149 1.2518 0.3496 0.202 Uiso calc PR 0.25 . .
H H21C 1.2672 1.1930 0.3164 0.202 Uiso calc PRD 0.25 . .

loop_
_atom_site_aniso_label
_atom_site_aniso_U_11
_atom_site_aniso_U_22
_atom_site_aniso_U_33
_atom_site_aniso_U_12
_atom_site_aniso_U_13
_atom_site_aniso_U_23
S1 0.0419(6) 0.0444(6) 0.0369(5) -0.0053(5) -0.0003(5) -0.0019(5)
Cl1 0.0561(7) 0.1008(11) 0.0417(6) -0.0185(8) 0.0082(6) -0.0121(6)
O1 0.0387(16) 0.0413(18) 0.0476(18) -0.0039(13) -0.0022(14) 0.0046(14)
O2 0.167(5) 0.053(2) 0.055(2) -0.008(3) -0.020(3) 0.002(2)
O3 0.0376(16) 0.0496(18) 0.0570(19) -0.0041(16) 0.0007(15) -0.0052(15)
O4 0.062(14) 0.026(14) 0.07(2) -0.006(9) -0.013(12) -0.011(12)
O4' 0.086(6) 0.121(12) 0.20(2) -0.026(7) 0.017(10) -0.107(14)
O5 0.0522(18) 0.065(2) 0.0363(18) 0.0044(17) -0.0092(14) -0.0027(16)
O6 0.078(3) 0.083(3) 0.073(3) 0.026(2) -0.012(2) -0.003(2)
O7 0.0475(17) 0.057(2) 0.0314(16) -0.0150(16) 0.0000(13) -0.0044(15)
O8 0.069(2) 0.075(2) 0.0353(17) -0.013(2) -0.0064(16) 0.0054(15)
O9 0.0485(18) 0.0431(18) 0.060(2) 0.0050(15) 0.0037(16) -0.0022(15)
C1 0.041(2) 0.032(2) 0.044(3) -0.0023(19) 0.0048(19) 0.005(2)
C2 0.035(2) 0.042(3) 0.039(2) 0.0004(19) 0.0023(18) -0.002(2)
C3 0.044(2) 0.046(3) 0.030(2) 0.000(2) 0.0017(18) -0.002(2)
C4 0.051(3) 0.037(2) 0.039(2) -0.006(2) 0.002(2) -0.0006(18)
C5 0.046(3) 0.043(3) 0.037(2) -0.006(2) 0.0000(19) 0.0007(19)
C6 0.055(3) 0.061(3) 0.042(3) -0.024(3) 0.002(2) -0.004(2)
C7 0.058(3) 0.043(3) 0.056(3) -0.001(2) 0.000(2) -0.002(2)
C8 0.056(3) 0.045(3) 0.062(3) -0.008(2) -0.009(2) 0.014(3)
C9 0.089(4) 0.054(3) 0.085(4) 0.001(3) -0.020(4) 0.027(3)
C10 0.051(3) 0.054(4) 0.125(6) -0.007(3) -0.004(4) -0.033(4)
C11 0.060(4) 0.079(5) 0.166(8) -0.026(3) -0.006(4) -0.015(5)
C12 0.040(3) 0.069(3) 0.049(3) 0.004(3) -0.003(2) 0.012(3)
C13 0.089(5) 0.139(6) 0.050(3) 0.041(5) -0.013(3) 0.006(4)
C14 0.037(2) 0.048(2) 0.040(2) -0.006(2) -0.001(2) -0.0071(19)
C15 0.061(3) 0.047(3) 0.040(3) 0.000(2) -0.001(2) -0.004(2)
C16 0.077(4) 0.044(3) 0.046(3) -0.002(2) -0.004(3) 0.000(2)
C17 0.056(3) 0.043(3) 0.059(3) 0.001(2) -0.021(3) -0.006(2)
C18 0.048(3) 0.052(3) 0.077(4) 0.008(2) 0.000(3) -0.030(3)
C19 0.051(3) 0.055(3) 0.059(3) -0.004(2) 0.010(2) -0.019(3)
C20 0.090(4) 0.041(3) 0.099(5) 0.003(3) -0.032(4) -0.003(3)

loop_
_atom_type_symbol
_atom_type_description
_atom_type_scat_dispersion_real
_atom_type_scat_dispersion_imag
_atom_type_scat_source
C C 0.0033 0.0016 'International Tables Vol C Tables 4.2.6.8 and 6.1.1.4'
H H 0.0000 0.0000 'International Tables Vol C Tables 4.2.6.8 and 6.1.1.4'
O O 0.0106 0.0060 'International Tables Vol C Tables 4.2.6.8 and 6.1.1.4'
Cl Cl 0.1484 0.1585 'International Tables Vol C Tables 4.2.6.8 and 6.1.1.4'
S S 0.1246 0.1234 'International Tables Vol C Tables 4.2.6.8 and 6.1.1.4'

loop_
_geom_angle_atom_site_label_1
_geom_angle_atom_site_label_2
_geom_angle_atom_site_label_3
_geom_angle
O8 S1 O9 120.2(2)
O8 S1 O7 104.3(2)
O9 S1 O7 108.28(18)
O8 S1 C14 109.2(2)
O9 S1 C14 108.4(2)
O7 S1 C14 105.4(2)
C5 O1 C1 112.4(3)
C10 O3 C2 119.2(4)
C12 O5 C3 116.3(4)
C6 O7 S1 118.8(3)
C21 O10 H10 109.5
O1 C1 C7 107.6(4)
O1 C1 C2 108.8(3)
C7 C1 C2 112.7(4)
O1 C1 H1A 109.2
C7 C1 H1A 109.2
C2 C1 H1A 109.2
O3 C2 C3 106.9(3)
O3 C2 C1 107.6(3)
C3 C2 C1 109.5(3)
O3 C2 H2A 110.9
C3 C2 H2A 110.9
C1 C2 H2A 110.9
O5 C3 C4 111.4(3)
O5 C3 C2 108.8(3)
C4 C3 C2 111.0(4)
O5 C3 H3A 108.6
C4 C3 H3A 108.6
C2 C3 H3A 108.6
C3 C4 C5 109.5(4)
C3 C4 Cl1 111.1(3)
C5 C4 Cl1 110.6(3)
C3 C4 H4A 108.5
C5 C4 H4A 108.5
Cl1 C4 H4A 108.5
O1 C5 C6 107.8(4)
O1 C5 C4 110.5(4)
C6 C5 C4 112.7(4)
O1 C5 H5A 108.6
C6 C5 H5A 108.6
C4 C5 H5A 108.6
O7 C6 C5 106.9(4)
O7 C6 H6A 110.4
C5 C6 H6A 110.4
O7 C6 H6B 110.4
C5 C6 H6B 110.4
H6A C6 H6B 108.6
C1 C7 C8 115.2(4)
C1 C7 H7A 108.5
C8 C7 H7A 108.5
C1 C7 H7B 108.5
C8 C7 H7B 108.5
H7A C7 H7B 107.5
O2 C8 C9 122.3(5)
O2 C8 C7 122.5(5)
C9 C8 C7 115.2(5)
C8 C9 H9A 109.5
C8 C9 H9B 109.5
H9A C9 H9B 109.5
C8 C9 H9C 109.5
H9A C9 H9C 109.5
H9B C9 H9C 109.5
O4 C10 O4' 37.7(13)
O4 C10 O3 116.9(17)
O4' C10 O3 122.0(8)
O4 C10 C11 121.9(16)
O4' C10 C11 125.9(8)
O3 C10 C11 111.3(6)
C10 C11 H11A 109.5
C10 C11 H11B 109.5
H11A C11 H11B 109.5
C10 C11 H11C 109.5
H11A C11 H11C 109.5
H11B C11 H11C 109.5
O6 C12 O5 122.5(5)
O6 C12 C13 127.3(5)
O5 C12 C13 110.1(5)
C12 C13 H13A 109.5
C12 C13 H13B 109.5
H13A C13 H13B 109.5
C12 C13 H13C 109.5
H13A C13 H13C 109.5
H13B C13 H13C 109.5
C19 C14 C15 120.5(4)
C19 C14 S1 118.9(4)
C15 C14 S1 120.5(3)
C16 C15 C14 118.6(5)
C16 C15 H15A 120.7
C14 C15 H15A 120.7
C17 C16 C15 122.6(5)
C17 C16 H16A 118.7
C15 C16 H16A 118.7
C16 C17 C18 117.5(5)
C16 C17 C20 122.7(6)
C18 C17 C20 119.8(5)
C19 C18 C17 122.3(4)
C19 C18 H18A 118.8
C17 C18 H18A 118.8
C18 C19 C14 118.6(5)
C18 C19 H19A 120.7
C14 C19 H19A 120.7
C17 C20 H20A 109.5
C17 C20 H20B 109.5
H20A C20 H20B 109.5
C17 C20 H20D 109.5
H20A C20 H20D 109.5
H20B C20 H20D 109.5
O10 C21 H21A 109.5
O10 C21 H21B 109.5
H21A C21 H21B 109.5
O10 C21 H21C 109.5
H21A C21 H21C 109.5
H21B C21 H21C 109.5

loop_
_geom_bond_atom_site_label_1
_geom_bond_atom_site_label_2
_geom_bond_distance
S1 O8 1.422(3)
S1 O9 1.427(3)
S1 O7 1.576(3)
S1 C14 1.753(5)
Cl1 C4 1.798(5)
O1 C5 1.426(5)
O1 C1 1.437(5)
O2 C8 1.189(7)
O3 C10 1.337(6)
O3 C2 1.449(5)
O4 C10 1.20(4)
O4' C10 1.222(16)
O5 C12 1.370(6)
O5 C3 1.447(5)
O6 C12 1.184(6)
O7 C6 1.459(6)
O10 C21 1.24(5)
O10 H10 0.8200
C1 C7 1.515(6)
C1 C2 1.530(6)
C1 H1A 0.9800
C2 C3 1.527(6)
C2 H2A 0.9800
C3 C4 1.514(7)
C3 H3A 0.9800
C4 C5 1.521(6)
C4 H4A 0.9800
C5 C6 1.503(6)
C5 H5A 0.9800
C6 H6A 0.9700
C6 H6B 0.9700
C7 C8 1.516(7)
C7 H7A 0.9700
C7 H7B 0.9700
C8 C9 1.496(7)
C9 H9A 0.9600
C9 H9B 0.9600
C9 H9C 0.9600
C10 C11 1.490(8)
C11 H11A 0.9600
C11 H11B 0.9600
C11 H11C 0.9600
C12 C13 1.488(8)
C13 H13A 0.9600
C13 H13B 0.9600
C13 H13C 0.9600
C14 C19 1.388(6)
C14 C15 1.393(6)
C15 C16 1.375(7)
C15 H15A 0.9300
C16 C17 1.367(7)
C16 H16A 0.9300
C17 C18 1.392(7)
C17 C20 1.503(8)
C18 C19 1.371(8)
C18 H18A 0.9300
C19 H19A 0.9300
C20 H20A 0.9600
C20 H20B 0.9600
C20 H20D 0.9600
C21 H21A 0.9600
C21 H21B 0.9600
C21 H21C 0.9600

loop_
_geom_torsion_atom_site_label_1
_geom_torsion_atom_site_label_2
_geom_torsion_atom_site_label_3
_geom_torsion_atom_site_label_4
_geom_torsion
O8 S1 O7 C6 167.7(4)
O9 S1 O7 C6 38.6(4)
C14 S1 O7 C6 -77.2(4)
C5 O1 C1 C7 174.6(4)
C5 O1 C1 C2 -63.0(5)
C10 O3 C2 C3 -121.1(5)
C10 O3 C2 C1 121.3(5)
O1 C1 C2 O3 173.3(3)
C7 C1 C2 O3 -67.5(5)
O1 C1 C2 C3 57.5(4)
C7 C1 C2 C3 176.7(4)
C12 O5 C3 C4 96.5(4)
C12 O5 C3 C2 -140.9(4)
O3 C2 C3 O5 66.7(4)
C1 C2 C3 O5 -177.1(3)
O3 C2 C3 C4 -170.5(3)
C1 C2 C3 C4 -54.3(5)
O5 C3 C4 C5 174.4(4)
C2 C3 C4 C5 53.1(5)
O5 C3 C4 Cl1 52.0(5)
C2 C3 C4 Cl1 -69.4(4)
C1 O1 C5 C6 -173.7(4)
C1 O1 C5 C4 62.8(5)
C3 C4 C5 O1 -56.3(5)
Cl1 C4 C5 O1 66.5(4)
C3 C4 C5 C6 -176.9(4)
Cl1 C4 C5 C6 -54.2(5)
S1 O7 C6 C5 -174.1(3)
O1 C5 C6 O7 74.9(5)
C4 C5 C6 O7 -162.9(4)
O1 C1 C7 C8 -81.7(5)
C2 C1 C7 C8 158.4(4)
C1 C7 C8 O2 1.7(8)
C1 C7 C8 C9 -177.0(5)
C2 O3 C10 O4 -31(2)
C2 O3 C10 O4' 12(2)
C2 O3 C10 C11 -177.5(5)
C3 O5 C12 O6 0.8(7)
C3 O5 C12 C13 179.5(5)
O8 S1 C14 C19 25.0(5)
O9 S1 C14 C19 157.6(4)
O7 S1 C14 C19 -86.6(4)
O8 S1 C14 C15 -151.0(4)
O9 S1 C14 C15 -18.4(4)
O7 S1 C14 C15 97.4(4)
C19 C14 C15 C16 -0.5(7)
S1 C14 C15 C16 175.4(4)
C14 C15 C16 C17 0.0(8)
C15 C16 C17 C18 1.1(8)
C15 C16 C17 C20 -177.5(5)
C16 C17 C18 C19 -1.8(8)
C20 C17 C18 C19 176.8(5)
C17 C18 C19 C14 1.3(8)
C15 C14 C19 C18 -0.2(7)
S1 C14 C19 C18 -176.2(4)
